data_2228277
loop_
_publ_author_name
'Rohl\'i\<cek, Jan'
'Cibulka, Radek'
'Cibulkov\'a, Jana'
'Maixner, Jaroslav'
'Hu\<s\'ak, Michal'

_publ_section_title
;
 10-Methylisoalloxazine 5-oxide from synchrotron powder diffraction
 data
;
_journal_coeditor_code CV5002
_journal_issue 12
_journal_name_full 'Acta Crystallographica Section E'
_journal_page_first o3350
_journal_page_last o3351
_journal_paper_doi 10.1107/S1600536810048932
_journal_volume 66
_journal_year 2010
_chemical_formula_iupac 'C11 H8 N4 O3'
_chemical_formula_moiety 'C11 H8 N4 O3'
_chemical_formula_sum 'C11 H8 N4 O3'
_chemical_formula_weight 244.21
_chemical_name_common
;
10-Methylisoalloxazine 5-oxide
;
_chemical_name_systematic
;
10-methylbenzo[<i>g</i>]pteridine-2,4(3<i>H</i>,10<i>H</i>)-dione 5-oxide
;
_space_group_IT_number 14
_symmetry_cell_setting monoclinic
_symmetry_space_group_name_Hall '-P 2yab'
_symmetry_space_group_name_H-M 'P 1 21/a 1'
_atom_sites_solution_hydrogens geom
_cell_angle_alpha 90.0
_cell_angle_beta 90.830(3)
_cell_angle_gamma 90.0
_cell_formula_units_Z 4
_cell_length_a 13.8774(6)
_cell_length_b 14.5321(4)
_cell_length_c 4.9305(2)
_cell_measurement_temperature 293
_cell_volume 994.22(6)
_computing_cell_refinement 'GSAS (Larson & Von Dreele, 1994)'
_computing_data_collection 'ESRF SPEC (Certified Scientific Software, 2003)'
_computing_data_reduction 'CRYSFIRE (Shirley, 2000)'
_computing_molecular_graphics 'Mercury (Macrae <i>et al.</i>, 2006) and PLATON (Spek, 2009)'
_computing_publication_material 'publCIF (Westrip, 2010)'
_computing_structure_refinement 'GSAS (Larson & Von Dreele, 1994)'
_computing_structure_solution 'FOX (Favre-Nicolin & \<Cern\'y, 2002)'
_diffrn_measurement_device_type 'ESRF Grenoble, BM20'
_diffrn_radiation_type synchrotron
_diffrn_radiation_wavelength 0.8856
_exptl_absorpt_coefficient_mu 0.202
_exptl_absorpt_correction_type none
_exptl_crystal_density_diffrn 1.633
_exptl_crystal_F_000 504
_pd_calc_method 'Rietveld Refinement'
_pd_char_colour yellow
_pd_meas_2theta_range_inc 0.01
_pd_meas_2theta_range_max 36.5
_pd_meas_2theta_range_min 4.0
_pd_meas_number_of_points 3251
_pd_meas_scan_method step
_pd_phase_name 'from C:/PiGi/skola/flavin2/gsas/02/FLAVIN2-RIETVELD-RESTR-complete'
_pd_proc_2theta_range_inc 0.01
_pd_proc_2theta_range_max 36.5
_pd_proc_2theta_range_min 4.0
_pd_proc_info_datetime 2010-10-27T10:43:09
_pd_proc_info_excluded_regions none
_pd_proc_ls_background_function
;   GSAS Background function number 1 with 20 terms.
 Shifted Chebyshev function of 1st kind
      1:    1199.79     2:   -234.522     3:   -315.536     4:    152.956
      5:    123.532     6:   -246.657     7:    116.810     8:    83.9272
      9:   -107.809    10:   -12.4938    11:    79.2500    12:   -25.2804
     13:   -27.8174    14:    13.6120    15:    6.03858    16:   -3.86487
     17:    2.09281    18:    9.92947    19:   -18.6000    20:    1.36657
;
_pd_proc_ls_peak_cutoff 0.00010
_pd_proc_ls_pref_orient_corr
;
March-Dollase
AXIS  1 Ratio=   0.89956  h= 0.000  k= 0.000  l= 1.000
Prefered orientation correction range: Min=   0.85318, Max=   1.37377
;
_pd_proc_ls_profile_function
;
CW Profile function number 4 with  21 terms
Pseudovoigt profile coefficients as parameterized in
P. Thompson, D.E. Cox & J.B. Hastings (1987). J. Appl.
Cryst.,20,79-83.
Asymmetry correction of L.W. Finger, D.E. Cox & A. P. Jephcoat (1994).
J. Appl. Cryst.,27,892-900.
Microstrain broadening by P.W. Stephens,  (1999). J. Appl.
Cryst.,32,281-289.
Peak tails are ignored  where the intensity is below 0.0001 times the peak
  Aniso. broadening axis   0.0   0.0   1.0
;
_pd_proc_ls_prof_R_factor 0.0420
_pd_proc_ls_prof_wR_expected 0.0213
_pd_proc_ls_prof_wR_factor 0.0558
_pd_proc_number_of_points 3251
_pd_spec_mounting capilary
_pd_spec_mount_mode transmission
_pd_spec_shape cylinder
_pd_spec_size_axial 20
_pd_spec_size_equat 1
_pd_spec_size_thick 1
_refine_diff_density_max 0.187
_refine_diff_density_min -0.183
_refine_ls_goodness_of_fit_all 2.67
_refine_ls_hydrogen_treatment noref
_refine_ls_matrix_type full
_refine_ls_number_constraints 0
_refine_ls_number_parameters 73
_refine_ls_number_restraints 57
_refine_ls_shift/su_max 0.02
_refine_ls_shift/su_mean 0.01
_refine_ls_weighting_scheme sigma
_reflns_number_total 371
_cod_data_source_file cv5002.cif
_cod_data_source_block I
_cod_original_cell_volume 994.22(5)
_cod_original_sg_symbol_H-M 'P 21/a'
_cod_database_code 2228277

loop_
_symmetry_equiv_pos_as_xyz
+x,+y,+z
-x+1/2,+y+1/2,-z
-x,-y,-z
+x+1/2,-y+1/2,+z

loop_
_atom_site_type_symbol
_atom_site_label
_atom_site_fract_x
_atom_site_fract_y
_atom_site_fract_z
_atom_site_U_iso_or_equiv
_atom_site_thermal_displace_type
_atom_site_occupancy
N N1 0.0773(7) 0.1443(5) 1.0053(18) 0.036(6) Uiso 1.0
C C2 0.0483(8) 0.0827(7) 1.194(3) 0.075(8) Uiso 1.0
N N3 0.0977(7) -0.0028(6) 1.2303(19) 0.068(6) Uiso 1.0
C C4 0.1784(5) -0.0297(5) 1.0946(14) 0.028(8) Uiso 1.0
C C4a 0.2075(5) 0.0367(5) 0.8768(14) 0.049(7) Uiso 1.0
N N5 0.2843(7) 0.0175(6) 0.725(2) 0.120(8) Uiso 1.0
C C5a 0.3110(6) 0.0833(6) 0.5319(18) 0.077(9) Uiso 1.0
C C6 0.3917(7) 0.0645(6) 0.365(2) 0.037(7) Uiso 1.0
C C7 0.4210(6) 0.1290(8) 0.180(2) 0.052(7) Uiso 1.0
C C8 0.3703(8) 0.2112(7) 0.1520(18) 0.059(8) Uiso 1.0
C C9 0.2917(7) 0.2332(6) 0.311(2) 0.054(8) Uiso 1.0
C C9a 0.2610(6) 0.1684(6) 0.5019(18) 0.045(9) Uiso 1.0
N N10 0.1787(7) 0.1824(7) 0.6664(19) 0.078(7) Uiso 1.0
C C10a 0.1522(5) 0.1216(5) 0.8572(14) 0.046(8) Uiso 1.0
O O11 -0.0238(7) 0.1000(7) 1.338(2) 0.063(5) Uiso 1.0
O O12 0.2230(7) -0.1014(5) 1.1524(17) 0.037(4) Uiso 1.0
O O13 0.3291(8) -0.0597(7) 0.748(2) 0.100(5) Uiso 1.0
C C14 0.1211(10) 0.2660(9) 0.619(3) 0.095(9) Uiso 1.0
H H1N3 0.0746 -0.0405 1.3466 0.0804 Uiso 1.0
H H1C6 0.425 0.0076 0.3816 0.0456 Uiso 1.0
H H1C7 0.4758 0.1173 0.0718 0.0612 Uiso 1.0
H H1C8 0.3906 0.254 0.0188 0.0708 Uiso 1.0
H H1C9 0.2597 0.2905 0.2901 0.0636 Uiso 1.0
H H1C14 0.1488 0.3013 0.479 0.114 Uiso 1.0
H H2C14 0.119 0.3013 0.781 0.114 Uiso 1.0
H H3C14 0.057 0.249 0.567 0.114 Uiso 1.0

loop_
_atom_type_symbol
_atom_type_scat_dispersion_real
_atom_type_scat_dispersion_imag
_atom_type_scat_source
C 0.000 0.000 International_Tables_Vol_C
N 0.000 0.000 International_Tables_Vol_C
O 0.000 0.000 International_Tables_Vol_C
H 0.000 0.000 International_Tables_Vol_C

loop_
_geom_angle_atom_site_label_1
_geom_angle_atom_site_label_2
_geom_angle_atom_site_label_3
_geom_angle_site_symmetry_1
_geom_angle_site_symmetry_2
_geom_angle_site_symmetry_3
_geom_angle
_geom_angle_publ_flag
C2 N1 C10A 1_555 . 1_555 117.3(8) n
C2 N3 C4 1_555 . 1_555 125.5(9) n
O13 N5 C4A 1_555 . 1_555 121.3(9) n
O13 N5 C5A 1_555 . 1_555 121.5(9) n
C4A N5 C5A 1_555 . 1_555 117.2(8) n
C9A N10 C10A 1_555 . 1_555 122.3(9) n
C9A N10 C14 1_555 . 1_555 117.8(9) n
C10A N10 C14 1_555 . 1_555 120.0(9) n
O11 C2 N1 1_555 . 1_555 120.0(10) n
O11 C2 N3 1_555 . 1_555 119.1(11) n
N1 C2 N3 1_555 . 1_555 120.9(10) n
O12 C4 N3 1_555 . 1_555 122.4(8) n
O12 C4 C4A 1_555 . 1_555 124.3(7) n
N3 C4 C4A 1_555 . 1_555 113.3(7) n
N5 C4A C4 1_555 . 1_555 119.3(7) n
N5 C4A C10A 1_555 . 1_555 124.2(7) n
C4 C4A C10A 1_555 . 1_555 116.4(6) n
N5 C5A C6 1_555 . 1_555 118.6(8) n
N5 C5A C9A 1_555 . 1_555 121.9(8) n
C6 C5A C9A 1_555 . 1_555 119.5(8) n
C5A C6 C7 1_555 . 1_555 119.7(8) n
C6 C7 C8 1_555 . 1_555 119.8(9) n
C7 C8 C9 1_555 . 1_555 122.8(9) n
C8 C9 C9A 1_555 . 1_555 118.2(8) n
N10 C9A C5A 1_555 . 1_555 117.3(8) n
N10 C9A C9 1_555 . 1_555 122.7(8) n
C5A C9A C9 1_555 . 1_555 120.0(8) n
N1 C10A N10 1_555 . 1_555 116.6(8) n
N1 C10A C4A 1_555 . 1_555 126.4(7) n
N10 C10A C4A 1_555 . 1_555 117.0(7) n
C2 N3 H1N3 1_555 . 1_555 117 n
C4 N3 H1N3 1_555 . 1_555 117 n
C5A C6 H1C6 1_555 . 1_555 120 n
C7 C6 H1C6 1_555 . 1_555 120 n
C6 C7 H1C7 1_555 . 1_555 120 n
C8 C7 H1C7 1_555 . 1_555 120 n
C7 C8 H1C8 1_555 . 1_555 118 n
C9 C8 H1C8 1_555 . 1_555 119 n
C8 C9 H1C9 1_555 . 1_555 121 n
C9A C9 H1C9 1_555 . 1_555 121 n
N10 C14 H1C14 1_555 . 1_555 110 n
N10 C14 H2C14 1_555 . 1_555 110 n
N10 C14 H3C14 1_555 . 1_555 109 n
H1C14 C14 H2C14 1_555 . 1_555 110 n
H1C14 C14 H3C14 1_555 . 1_555 109 n

loop_
_geom_bond_atom_site_label_1
_geom_bond_atom_site_label_2
_geom_bond_site_symmetry_1
_geom_bond_site_symmetry_2
_geom_bond_distance
_geom_bond_publ_flag
O11 C2 . 1_555 1.261(16) n
C4 C4a . 1_555 1.503(10) n
O12 C4 . 1_555 1.243(11) n
C5a C9a . 1_555 1.425(12) n
O13 N5 . 1_555 1.287(14) n
C5a C6 . 1_555 1.426(13) n
N1 C10a . 1_555 1.321(12) n
C6 C7 . 1_555 1.374(14) n
N1 C2 . 1_555 1.356(15) n
C7 C8 . 1_555 1.392(15) n
N10 C10a . 1_555 1.346(12) n
C8 C9 . 1_555 1.390(14) n
N10 C14 . 1_555 1.471(17) n
C9 C9a . 1_555 1.402(13) n
N10 C9a . 1_555 1.425(13) n
N3 C2 . 1_555 1.429(14) n
N3 C4 . 1_555 1.370(12) n
N5 C5a . 1_555 1.403(13) n
N5 C4a . 1_555 1.341(12) n
C10a C4a . 1_555 1.455(10) n
C14 H1C14 . 1_555 0.9500 n
C14 H2C14 . 1_555 0.9500 n
C14 H3C14 . 1_555 0.9500 n
C6 H1C6 . 1_555 0.9500 n
C7 H1C7 . 1_555 0.9500 n
N3 H1N3 . 1_555 0.8600 n
C8 H1C8 . 1_555 0.9500 n
C9 H1C9 . 1_555 0.9500 n

loop_
_geom_contact_atom_site_label_1
_geom_contact_atom_site_label_2
_geom_contact_distance
_geom_contact_site_symmetry_1
_geom_contact_site_symmetry_2
_geom_contact_publ_flag
Cg1 Cg2 3.560(10) . 1_556 ?
Cg1 Cg3 3.540(10) . 1_556 ?

loop_
_geom_hbond_atom_site_label_D
_geom_hbond_atom_site_label_H
_geom_hbond_atom_site_label_A
_geom_hbond_site_symmetry_A
_geom_hbond_distance_DH
_geom_hbond_distance_HA
_geom_hbond_distance_DA
_geom_hbond_angle_DHA
_geom_hbond_publ_flag
N3 H1N3 O11 3_558 0.86 1.92 2.764(14) 166 yes
C14 H2C14 O12 2_557 0.95 2.63 3.097(16) 111 yes
C14 H1C14 O13 2_556 0.95 2.33 3.194(17) 151 yes
